data_4349485
loop_
_publ_author_name
'Zhang, Qiurui'
'Zhang, Wenjuan'
'Wang, Shengdong'
'Solan, Gregory A.'
'Liang, Tongling'
'Rajendran, Natesan Mannangatti'
'Sun, Wen-Hua'

_publ_section_title
;
 Sodium iminoquinolates with cubic and hexagonal prismatic motifs:
 synthesis, characterization and their catalytic behavior toward the ROP
 of rac-lactide
;
_journal_issue 9
_journal_name_full 'Inorganic Chemistry Frontiers'
_journal_page_first 1178
_journal_paper_doi 10.1039/C6QI00155F
_journal_volume 3
_journal_year 2016
_chemical_formula_moiety 'C72 H60 N8 Na4 O4'
_chemical_formula_sum 'C72 H60 N8 Na4 O4'
_chemical_formula_weight 1193.24
_space_group_crystal_system triclinic
_space_group_IT_number 2
_space_group_name_Hall '-P 1'
_space_group_name_H-M_alt 'P -1'
_atom_sites_solution_hydrogens geom
_atom_sites_solution_primary direct
_atom_sites_solution_secondary difmap
_audit_creation_date 2016-05-26
_audit_creation_method
;
Olex2 1.2
(compiled 2016.02.19 svn.r3266 for OlexSys, GUI svn.r5155)
;
_audit_update_record
;
2016-05-26 deposited with the CCDC.
2016-07-18 downloaded from the CCDC.
;
_cell_angle_alpha 81.79(3)
_cell_angle_beta 71.41(3)
_cell_angle_gamma 89.01(3)
_cell_formula_units_Z 2
_cell_length_a 14.787(3)
_cell_length_b 15.067(3)
_cell_length_c 18.853(4)
_cell_measurement_reflns_used 12984
_cell_measurement_temperature 173.1500
_cell_measurement_theta_max 27.4830
_cell_measurement_theta_min 1.1517
_cell_volume 3938.6(16)
_computing_cell_refinement 'CrystalClear (Rigaku Inc., 2007)'
_computing_data_collection 'CrystalClear (Rigaku Inc., 2007)'
_computing_data_reduction 'CrystalClear (Rigaku Inc., 2007)'
_computing_molecular_graphics 'Olex2 (Dolomanov et al., 2009)'
_computing_publication_material 'Olex2 (Dolomanov et al., 2009)'
_computing_structure_refinement 'ShelXL (Sheldrick, 2015)'
_computing_structure_solution
;
????
;
_diffrn_ambient_temperature 173.1500
_diffrn_detector_area_resol_mean 28.5714
_diffrn_measured_fraction_theta_full 0.974
_diffrn_measured_fraction_theta_max 0.974
_diffrn_measurement_details
;
scan:
	Number of images: 360
	           Slice: -110.0000 - 70.0000
	     Image width: 0.5000
	        Exp time: 5.0000
	   Rotation axis: Omega
	           Omega: 0.0000
	             Chi: 45.0000
	             Phi: 0.0000
	             XTD: 40.0610
	          2theta: -19.9474
scan:
	Number of images: 330
	           Slice: -110.0000 - 55.0000
	     Image width: 0.5000
	        Exp time: 5.0000
	   Rotation axis: Omega
	           Omega: 0.0000
	             Chi: 45.0000
	             Phi: 270.0000
	             XTD: 40.0610
	          2theta: -19.9474
;
_diffrn_measurement_device
;
Saturn724+ (2x2 bin mode)
;
_diffrn_measurement_device_details
;
AFC10: Fixed Chi 2 circle
;
_diffrn_measurement_method dtprofit.ref
_diffrn_orient_matrix_type d*Trek
_diffrn_orient_matrix_UB_11 -0.0431
_diffrn_orient_matrix_UB_12 -0.0569
_diffrn_orient_matrix_UB_13 -0.0016
_diffrn_orient_matrix_UB_21 0.0477
_diffrn_orient_matrix_UB_22 -0.0378
_diffrn_orient_matrix_UB_23 -0.0282
_diffrn_orient_matrix_UB_31 0.0224
_diffrn_orient_matrix_UB_32 0.0043
_diffrn_orient_matrix_UB_33 0.0517
_diffrn_radiation_detector CCD
_diffrn_radiation_monochromator 'Graphite Monochromator'
_diffrn_radiation_type MoK\a
_diffrn_radiation_wavelength 0.71073
_diffrn_reflns_av_R_equivalents 0.0605
_diffrn_reflns_av_unetI/netI 0.1087
_diffrn_reflns_limit_h_max 19
_diffrn_reflns_limit_h_min -17
_diffrn_reflns_limit_k_max 19
_diffrn_reflns_limit_k_min -17
_diffrn_reflns_limit_l_max 24
_diffrn_reflns_limit_l_min -24
_diffrn_reflns_number 33902
_diffrn_reflns_theta_full 27.48
_diffrn_reflns_theta_max 27.48
_diffrn_reflns_theta_min 1.15
_diffrn_source 'Sealed Tube'
_diffrn_source_current 30.0000
_diffrn_source_power 1.5000
_diffrn_source_voltage 50.0000
_exptl_absorpt_coefficient_mu 0.082
_exptl_absorpt_correction_T_max 1.0000
_exptl_absorpt_correction_T_min 0.6815
_exptl_absorpt_correction_type multi-scan
_exptl_absorpt_process_details 'CrystalClear (Rigaku Inc., 2007)'
_exptl_crystal_colour red
_exptl_crystal_colour_primary red
_exptl_crystal_density_diffrn 1.006
_exptl_crystal_density_method 'not measured'
_exptl_crystal_description Plate
_exptl_crystal_F_000 1248
_exptl_crystal_size_max 0.32
_exptl_crystal_size_mid 0.26
_exptl_crystal_size_min 0.2
_platon_squeeze_details
;
;
_refine_diff_density_max 0.347
_refine_diff_density_min -0.368
_refine_diff_density_rms 0.081
_refine_ls_extinction_method none
_refine_ls_goodness_of_fit_ref 0.972
_refine_ls_hydrogen_treatment constr
_refine_ls_matrix_type full
_refine_ls_number_parameters 801
_refine_ls_number_reflns 17616
_refine_ls_number_restraints 0
_refine_ls_restrained_S_all 0.972
_refine_ls_R_factor_all 0.1438
_refine_ls_R_factor_gt 0.0882
_refine_ls_shift/su_max 0.000
_refine_ls_shift/su_mean 0.000
_refine_ls_structure_factor_coef Fsqd
_refine_ls_weighting_details 'calc w=1/[\s^2^(Fo^2^)+(0.1313P)^2^+0.0000P] where P=(Fo^2^+2Fc^2^)/3'
_refine_ls_weighting_scheme calc
_refine_ls_wR_factor_gt 0.2331
_refine_ls_wR_factor_ref 0.2651
_reflns_number_gt 9031
_reflns_number_total 17616
_reflns_threshold_expression >2sigma(I)
_cod_data_source_file c6qi00155f1.cif
_cod_data_source_block C1
_cod_original_cell_volume 3938.6(14)
_cod_database_code 4349485
_diffrn_number_total 17619
_olex2_refinement_description
;
1. Fixed Uiso
 At 1.2 times of:
  All C(H) groups
 At 1.5 times of:
  All C(H,H,H) groups
2.a Aromatic/amide H refined with riding coordinates:
 C10(H10), C28(H28), C3(H3), C25(H25), C2(H2), C64(H64), C31(H31), C61(H61),
 C57(H57), C21(H21), C60(H60), C24(H24), C42(H42), C5(H5), C23(H23), C20(H20),
 C59(H59), C6(H6), C13(H13), C39(H39), C7(H7), C15(H15), C41(H41), C56(H56),
 C32(H32), C38(H38), C67(H67), C33(H33), C46(H46), C14(H14), C68(H68), C51(H51),
  C69(H69), C43(H43), C49(H49), C50(H50)
2.b Idealised Me refined as rotating group:
 C17(H17A,H17B,H17C), C62(H62A,H62B,H62C), C71(H71A,H71B,H71C), C18(H18A,H18B,
 H18C), C53(H53A,H53B,H53C), C72(H72A,H72B,H72C), C36(H36A,H36B,H36C), C54(H54A,
 H54B,H54C)
;
_olex2_submission_special_instructions 'No special instructions were received'

loop_
_space_group_symop_id
_space_group_symop_operation_xyz
1 'x, y, z'
2 '-x, -y, -z'

loop_
_atom_site_label
_atom_site_type_symbol
_atom_site_fract_x
_atom_site_fract_y
_atom_site_fract_z
_atom_site_U_iso_or_equiv
_atom_site_adp_type
_atom_site_occupancy
_atom_site_calc_flag
_atom_site_refinement_flags_posn
O2 O 0.61462(16) 0.21682(15) 0.38891(13) 0.0380(5) Uani 1 d .
O1 O 0.67807(16) 0.39283(15) 0.26317(14) 0.0400(6) Uani 1 d .
O4 O 0.75678(16) 0.20660(16) 0.20601(13) 0.0387(6) Uani 1 d .
O3 O 0.52367(16) 0.23485(16) 0.24948(13) 0.0393(5) Uani 1 d .
N5 N 0.56889(19) 0.30034(19) 0.09910(15) 0.0364(6) Uani 1 d .
N4 N 0.6699(2) -0.03413(19) 0.26237(15) 0.0392(7) Uani 1 d .
N6 N 0.7346(2) 0.4052(2) 0.02774(17) 0.0437(7) Uani 1 d .
N3 N 0.6342(2) 0.03742(19) 0.39533(15) 0.0367(6) Uani 1 d .
N8 N 0.8909(2) 0.3086(2) 0.37362(18) 0.0457(7) Uani 1 d .
N1 N 0.51839(18) 0.48193(17) 0.32683(14) 0.0318(6) Uani 1 d .
N7 N 0.91136(18) 0.22235(19) 0.25153(15) 0.0352(6) Uani 1 d .
N2 N 0.36119(19) 0.38369(19) 0.42669(15) 0.0362(6) Uani 1 d .
C8 C 0.6789(2) 0.4799(2) 0.24543(19) 0.0366(8) Uani 1 d .
C44 C 0.4698(2) 0.2122(2) 0.21200(19) 0.0359(7) Uani 1 d .
C48 C 0.9031(3) 0.4249(3) -0.0422(3) 0.0687(13) Uani 1 d .
C4A C 0.8348(2) 0.1711(2) 0.17017(19) 0.0396(8) Uani 1 d .
C17 C 0.3355(4) 0.3924(4) 0.5848(3) 0.0709(13) Uani 1 d .
H17A H 0.3998 0.3757 0.5608 0.106 Uiso 1 calc GR
H17B H 0.3204 0.3790 0.6387 0.106 Uiso 1 calc GR
H17C H 0.3295 0.4555 0.5709 0.106 Uiso 1 calc GR
C63 C 0.9205(2) 0.1795(2) 0.19314(18) 0.0357(7) Uani 1 d .
C10 C 0.3590(2) 0.4686(2) 0.4147(2) 0.0379(8) Uani 1 d .
H10 H 0.3052 0.4970 0.4415 0.046 Uiso 1 calc R
C1 C 0.4398(2) 0.5242(2) 0.3593(2) 0.0383(8) Uani 1 d .
C28 C 0.6618(3) -0.0845(2) 0.3234(2) 0.0414(8) Uani 1 d .
H28 H 0.6679 -0.1460 0.3226 0.050 Uiso 1 calc R
C29 C 0.6982(3) -0.0729(2) 0.19368(19) 0.0392(8) Uani 1 d .
C58 C 1.0080(2) 0.1396(2) 0.15368(19) 0.0406(8) Uani 1 d .
C4 C 0.5923(2) 0.6228(2) 0.25676(19) 0.0366(7) Uani 1 d .
C11 C 0.2802(2) 0.3379(2) 0.4839(2) 0.0390(8) Uani 1 d .
C3 C 0.5074(3) 0.6653(2) 0.2916(2) 0.0455(9) Uani 1 d .
H3 H 0.5031 0.7269 0.2798 0.055 Uiso 1 calc R
C26 C 0.6102(2) 0.1694(2) 0.45423(18) 0.0324(7) Uani 1 d .
C9 C 0.5933(2) 0.5293(2) 0.27753(18) 0.0339(7) Uani 1 d .
C27 C 0.6192(2) 0.0718(2) 0.45914(18) 0.0374(8) Uani 1 d .
C25 C 0.5953(3) 0.2048(2) 0.5207(2) 0.0460(9) Uani 1 d .
H25 H 0.5872 0.2662 0.5203 0.055 Uiso 1 calc R
C2 C 0.4315(3) 0.6169(2) 0.3425(2) 0.0418(8) Uani 1 d .
H2 H 0.3754 0.6448 0.3657 0.050 Uiso 1 calc R
C64 C 0.9713(3) 0.2792(3) 0.3389(2) 0.0460(9) Uani 1 d .
H64 H 1.0232 0.2891 0.3549 0.055 Uiso 1 calc R
C19 C 0.6430(2) -0.0502(2) 0.39683(18) 0.0359(8) Uani 1 d .
C31 C 0.6620(3) -0.1011(3) 0.0837(2) 0.0497(9) Uani 1 d .
H31 H 0.6199 -0.0998 0.0560 0.060 Uiso 1 calc R
C45 C 0.4928(2) 0.2434(2) 0.13161(19) 0.0367(8) Uani 1 d .
C61 C 0.8445(3) 0.1249(3) 0.1098(2) 0.0444(9) Uani 1 d .
H61 H 0.7918 0.1173 0.0942 0.053 Uiso 1 calc R
C34 C 0.7904(2) -0.1068(2) 0.16490(19) 0.0371(8) Uani 1 d .
C57 C 1.0856(3) 0.1499(3) 0.1795(2) 0.0473(9) Uani 1 d .
H57 H 1.1439 0.1252 0.1564 0.057 Uiso 1 calc R
C55 C 0.9852(3) 0.2311(2) 0.2755(2) 0.0435(8) Uani 1 d .
C37 C 0.5902(3) 0.3350(3) 0.0260(2) 0.0476(9) Uani 1 d .
C16 C 0.2680(3) 0.3408(3) 0.5599(2) 0.0457(9) Uani 1 d .
C21 C 0.6242(3) -0.0734(2) 0.5289(2) 0.0464(9) Uani 1 d .
H21 H 0.6221 -0.1108 0.5731 0.056 Uiso 1 calc R
C40 C 0.4335(3) 0.2172(3) 0.0895(2) 0.0484(9) Uani 1 d .
C47 C 0.8152(3) 0.4626(2) -0.0123(2) 0.0456(9) Uani 1 d .
C65 C 0.8854(3) 0.3538(3) 0.4376(3) 0.0519(10) Uani 1 d .
C60 C 0.9336(3) 0.0886(2) 0.0710(2) 0.0463(9) Uani 1 d .
H60 H 0.9378 0.0605 0.0293 0.056 Uiso 1 calc R
C24 C 0.5922(3) 0.1514(3) 0.5880(2) 0.0504(10) Uani 1 d .
H24 H 0.5832 0.1785 0.6310 0.061 Uiso 1 calc R
C42 C 0.3356(3) 0.1260(3) 0.2015(2) 0.0511(10) Uani 1 d .
H42 H 0.2843 0.0857 0.2250 0.061 Uiso 1 calc R
C5 C 0.6752(3) 0.6712(3) 0.2071(2) 0.0489(9) Uani 1 d .
H5 H 0.6751 0.7330 0.1937 0.059 Uiso 1 calc R
C30 C 0.6351(3) -0.0668(2) 0.1521(2) 0.0446(9) Uani 1 d .
C23 C 0.6017(3) 0.0618(3) 0.5932(2) 0.0532(10) Uani 1 d .
H23 H 0.6004 0.0283 0.6389 0.064 Uiso 1 calc R
C20 C 0.6376(3) -0.1091(2) 0.4632(2) 0.0460(9) Uani 1 d .
H20 H 0.6429 -0.1706 0.4627 0.055 Uiso 1 calc R
C59 C 1.0127(3) 0.0937(3) 0.0931(2) 0.0437(9) Uani 1 d .
H59 H 1.0689 0.0671 0.0681 0.052 Uiso 1 calc R
C6 C 0.7559(3) 0.6234(3) 0.1795(2) 0.0584(11) Uani 1 d .
H6 H 0.8112 0.6543 0.1478 0.070 Uiso 1 calc R
C13 C 0.1399(3) 0.2435(3) 0.5177(3) 0.0569(11) Uani 1 d .
H13 H 0.0973 0.2106 0.5038 0.068 Uiso 1 calc R
C39 C 0.4603(3) 0.2550(3) 0.0137(2) 0.0557(11) Uani 1 d .
H39 H 0.4253 0.2395 -0.0161 0.067 Uiso 1 calc R
C7 C 0.7580(3) 0.5308(3) 0.1970(2) 0.0533(10) Uani 1 d .
H7 H 0.8142 0.5019 0.1758 0.064 Uiso 1 calc R
C15 C 0.1885(3) 0.2922(3) 0.6140(2) 0.0605(12) Uani 1 d .
H15 H 0.1790 0.2920 0.6652 0.073 Uiso 1 calc R
C66 C 0.8981(3) 0.4462(3) 0.4253(3) 0.0537(10) Uani 1 d .
C41 C 0.3568(3) 0.1579(3) 0.1265(3) 0.0541(10) Uani 1 d .
H41 H 0.3192 0.1395 0.0997 0.065 Uiso 1 calc R
C56 C 1.0757(3) 0.1961(3) 0.2386(2) 0.0524(10) Uani 1 d .
H56 H 1.1276 0.2048 0.2548 0.063 Uiso 1 calc R
C70 C 0.8627(3) 0.3029(3) 0.5103(2) 0.0542(10) Uani 1 d .
C12 C 0.2166(3) 0.2895(2) 0.4619(2) 0.0448(9) Uani 1 d .
C32 C 0.7511(3) -0.1368(3) 0.0568(2) 0.0495(9) Uani 1 d .
H32 H 0.7680 -0.1605 0.0116 0.059 Uiso 1 calc R
C38 C 0.5362(3) 0.3140(3) -0.0184(2) 0.0574(11) Uani 1 d .
H38 H 0.5516 0.3396 -0.0688 0.069 Uiso 1 calc R
C67 C 0.8898(3) 0.4881(3) 0.4889(3) 0.0722(15) Uani 1 d .
H67 H 0.8982 0.5501 0.4827 0.087 Uiso 1 calc R
C33 C 0.8146(3) -0.1378(2) 0.0961(2) 0.0496(10) Uani 1 d .
H33 H 0.8752 -0.1598 0.0761 0.060 Uiso 1 calc R
C46 C 0.6767(3) 0.3929(3) -0.0080(2) 0.0485(9) Uani 1 d .
H46 H 0.6896 0.4216 -0.0573 0.058 Uiso 1 calc R
C62 C 0.8625(3) -0.1053(3) 0.2071(2) 0.0576(11) Uani 1 d .
H62A H 0.8702 -0.0453 0.2163 0.086 Uiso 1 calc GR
H62B H 0.9227 -0.1253 0.1771 0.086 Uiso 1 calc GR
H62C H 0.8400 -0.1444 0.2544 0.086 Uiso 1 calc GR
C14 C 0.1259(4) 0.2458(3) 0.5928(3) 0.0665(13) Uani 1 d .
H14 H 0.0734 0.2156 0.6293 0.080 Uiso 1 calc R
C71 C 0.8488(4) 0.2023(3) 0.5204(3) 0.0757(14) Uani 1 d .
H71A H 0.8204 0.1868 0.4845 0.114 Uiso 1 calc GR
H71B H 0.8077 0.1815 0.5708 0.114 Uiso 1 calc GR
H71C H 0.9096 0.1746 0.5125 0.114 Uiso 1 calc GR
C68 C 0.8694(3) 0.4397(4) 0.5611(3) 0.0694(13) Uani 1 d .
H68 H 0.8648 0.4685 0.6025 0.083 Uiso 1 calc R
C18 C 0.2316(3) 0.2895(3) 0.3793(2) 0.0632(12) Uani 1 d .
H18A H 0.2137 0.3462 0.3581 0.095 Uiso 1 calc GR
H18B H 0.1930 0.2424 0.3733 0.095 Uiso 1 calc GR
H18C H 0.2976 0.2800 0.3537 0.095 Uiso 1 calc GR
C53 C 0.7112(4) 0.5979(3) 0.0120(3) 0.0760(14) Uani 1 d .
H53A H 0.6680 0.5819 -0.0132 0.114 Uiso 1 calc GR
H53B H 0.7191 0.6620 0.0049 0.114 Uiso 1 calc GR
H53C H 0.6857 0.5760 0.0650 0.114 Uiso 1 calc GR
C51 C 0.8868(4) 0.6099(3) -0.0589(3) 0.0738(14) Uani 1 d .
H51 H 0.8818 0.6720 -0.0642 0.089 Uiso 1 calc R
C72 C 0.9199(4) 0.4960(3) 0.3473(3) 0.097(2) Uani 1 d .
H72A H 0.9750 0.4715 0.3142 0.145 Uiso 1 calc GR
H72B H 0.9324 0.5582 0.3477 0.145 Uiso 1 calc GR
H72C H 0.8663 0.4904 0.3297 0.145 Uiso 1 calc GR
C69 C 0.8564(3) 0.3499(4) 0.5696(3) 0.0706(14) Uani 1 d .
H69 H 0.8424 0.3178 0.6179 0.085 Uiso 1 calc R
C36 C 0.5384(3) -0.0264(4) 0.1815(3) 0.0727(14) Uani 1 d .
H36A H 0.5053 -0.0564 0.2314 0.109 Uiso 1 calc GR
H36B H 0.5021 -0.0333 0.1485 0.109 Uiso 1 calc GR
H36C H 0.5466 0.0362 0.1834 0.109 Uiso 1 calc GR
C52 C 0.8082(3) 0.5563(3) -0.0212(3) 0.0618(12) Uani 1 d .
C43 C 0.3894(2) 0.1527(2) 0.2434(2) 0.0437(9) Uani 1 d .
H43 H 0.3718 0.1305 0.2947 0.052 Uiso 1 calc R
C22 C 0.6136(3) 0.0194(2) 0.52941(19) 0.0434(9) Uani 1 d .
Na4 Na 0.76031(9) 0.28527(9) 0.31146(8) 0.0389(3) Uani 1 d .
Na2 Na 0.62524(10) 0.13159(9) 0.28623(7) 0.0395(3) Uani 1 d .
Na3 Na 0.67568(9) 0.32038(9) 0.16545(7) 0.0377(3) Uani 1 d .
Na1 Na 0.52587(9) 0.32085(8) 0.34275(7) 0.0366(3) Uani 1 d .
C49 C 0.9835(4) 0.4814(4) -0.0796(4) 0.110(2) Uani 1 d .
H49 H 1.0432 0.4570 -0.0978 0.132 Uiso 1 calc R
C54 C 0.9131(4) 0.3238(4) -0.0310(4) 0.099(2) Uani 1 d .
H54A H 0.8693 0.2983 0.0170 0.149 Uiso 1 calc GR
H54B H 0.9772 0.3101 -0.0323 0.149 Uiso 1 calc GR
H54C H 0.8991 0.2991 -0.0707 0.149 Uiso 1 calc GR
C50 C 0.9742(5) 0.5724(5) -0.0892(4) 0.114(2) Uani 1 d .
H50 H 1.0272 0.6094 -0.1164 0.137 Uiso 1 calc R

loop_
_atom_site_aniso_label
_atom_site_aniso_U_11
_atom_site_aniso_U_22
_atom_site_aniso_U_33
_atom_site_aniso_U_23
_atom_site_aniso_U_13
_atom_site_aniso_U_12
O2 0.0513(14) 0.0285(12) 0.0356(13) -0.0035(10) -0.0165(11) 0.0032(10)
O1 0.0377(13) 0.0326(13) 0.0495(14) -0.0047(11) -0.0144(11) 0.0046(10)
O4 0.0354(13) 0.0453(14) 0.0358(13) -0.0072(11) -0.0116(10) 0.0079(10)
O3 0.0435(13) 0.0425(14) 0.0334(12) -0.0031(10) -0.0153(10) -0.0035(11)
N5 0.0360(15) 0.0422(16) 0.0309(15) -0.0092(12) -0.0089(12) 0.0012(12)
N4 0.0526(18) 0.0337(16) 0.0301(15) -0.0052(12) -0.0113(13) 0.0016(13)
N6 0.0478(18) 0.0436(18) 0.0383(16) -0.0046(13) -0.0119(14) -0.0047(14)
N3 0.0459(17) 0.0327(15) 0.0342(15) -0.0102(12) -0.0145(13) 0.0016(12)
N8 0.0469(18) 0.0406(17) 0.0500(19) -0.0101(14) -0.0148(15) 0.0042(14)
N1 0.0329(14) 0.0307(14) 0.0299(14) -0.0051(11) -0.0069(11) 0.0036(11)
N7 0.0344(15) 0.0402(16) 0.0332(15) -0.0091(12) -0.0126(12) 0.0063(12)
N2 0.0389(15) 0.0395(16) 0.0295(14) 0.0005(12) -0.0123(12) -0.0004(12)
C8 0.0374(18) 0.0369(19) 0.0364(18) -0.0044(15) -0.0137(15) 0.0023(15)
C44 0.0412(19) 0.0302(17) 0.0375(18) -0.0058(14) -0.0142(15) 0.0059(14)
C48 0.053(3) 0.056(3) 0.081(3) 0.010(2) -0.006(2) -0.003(2)
C4A 0.044(2) 0.0335(18) 0.0359(18) 0.0001(15) -0.0073(15) 0.0030(15)
C17 0.086(3) 0.081(3) 0.053(3) -0.013(2) -0.030(2) 0.000(3)
C63 0.0321(17) 0.0404(19) 0.0316(17) -0.0009(14) -0.0078(14) 0.0016(14)
C10 0.0355(18) 0.0354(19) 0.0412(19) -0.0027(15) -0.0115(15) 0.0063(14)
C1 0.0403(19) 0.0259(17) 0.049(2) -0.0067(15) -0.0138(16) -0.0083(14)
C28 0.056(2) 0.0258(17) 0.0370(19) -0.0042(14) -0.0084(16) 0.0021(15)
C29 0.049(2) 0.0246(17) 0.0370(18) -0.0050(14) -0.0034(15) -0.0042(14)
C58 0.0382(19) 0.041(2) 0.0329(18) 0.0009(15) -0.0008(14) 0.0062(15)
C4 0.0449(19) 0.0284(17) 0.0364(18) -0.0100(14) -0.0104(15) -0.0040(14)
C11 0.0380(19) 0.0357(19) 0.044(2) -0.0140(15) -0.0114(15) 0.0087(15)
C3 0.053(2) 0.0284(18) 0.051(2) -0.0032(16) -0.0123(18) 0.0047(16)
C26 0.0361(18) 0.0300(17) 0.0310(17) -0.0069(13) -0.0100(13) 0.0044(14)
C9 0.0451(19) 0.0280(17) 0.0300(17) -0.0082(13) -0.0123(14) 0.0011(14)
C27 0.0436(19) 0.0363(19) 0.0289(17) -0.0059(14) -0.0069(14) 0.0080(15)
C25 0.069(2) 0.037(2) 0.0355(19) -0.0068(15) -0.0207(18) 0.0065(18)
C2 0.045(2) 0.041(2) 0.041(2) -0.0138(16) -0.0112(16) 0.0057(16)
C64 0.043(2) 0.046(2) 0.050(2) -0.0077(18) -0.0154(17) 0.0057(17)
C19 0.0406(19) 0.0378(19) 0.0303(17) -0.0063(14) -0.0126(14) 0.0092(15)
C31 0.064(3) 0.050(2) 0.039(2) -0.0116(17) -0.0190(18) -0.0059(19)
C45 0.0306(17) 0.042(2) 0.0374(18) -0.0134(15) -0.0082(14) 0.0033(14)
C61 0.048(2) 0.049(2) 0.0350(19) -0.0095(16) -0.0108(16) 0.0077(17)
C34 0.046(2) 0.0243(16) 0.0338(18) 0.0020(13) -0.0043(15) -0.0067(14)
C57 0.036(2) 0.046(2) 0.056(2) -0.0139(18) -0.0058(17) 0.0136(16)
C55 0.048(2) 0.039(2) 0.042(2) -0.0061(16) -0.0116(16) 0.0031(16)
C37 0.044(2) 0.062(3) 0.0344(19) -0.0047(17) -0.0104(16) -0.0053(18)
C16 0.058(2) 0.040(2) 0.041(2) -0.0111(16) -0.0170(17) 0.0089(17)
C21 0.066(2) 0.038(2) 0.0298(18) -0.0008(15) -0.0100(17) 0.0139(18)
C40 0.036(2) 0.057(2) 0.050(2) -0.0080(19) -0.0101(17) -0.0033(17)
C47 0.050(2) 0.040(2) 0.043(2) 0.0072(16) -0.0135(17) -0.0061(17)
C65 0.036(2) 0.054(2) 0.072(3) -0.021(2) -0.0200(19) 0.0074(17)
C60 0.055(2) 0.039(2) 0.0332(19) -0.0060(15) 0.0020(16) 0.0001(17)
C24 0.072(3) 0.049(2) 0.038(2) -0.0198(17) -0.0212(19) 0.009(2)
C42 0.045(2) 0.044(2) 0.059(3) -0.0006(19) -0.0114(19) -0.0042(17)
C5 0.060(2) 0.037(2) 0.041(2) -0.0028(16) -0.0045(18) -0.0011(17)
C30 0.057(2) 0.0297(18) 0.044(2) -0.0066(15) -0.0114(17) 0.0034(16)
C23 0.074(3) 0.050(2) 0.034(2) -0.0070(17) -0.0138(19) 0.014(2)
C20 0.068(2) 0.0315(18) 0.0336(19) 0.0007(15) -0.0120(17) 0.0065(17)
C59 0.039(2) 0.046(2) 0.0366(19) -0.0037(16) 0.0002(15) 0.0072(16)
C6 0.054(2) 0.036(2) 0.064(3) -0.0047(19) 0.009(2) -0.0044(18)
C13 0.056(3) 0.047(2) 0.065(3) -0.008(2) -0.015(2) -0.0063(19)
C39 0.046(2) 0.082(3) 0.047(2) -0.016(2) -0.0233(19) -0.005(2)
C7 0.043(2) 0.043(2) 0.058(3) -0.0025(18) 0.0045(18) 0.0014(17)
C15 0.082(3) 0.054(3) 0.0273(19) 0.0046(17) 0.0035(19) 0.009(2)
C66 0.044(2) 0.039(2) 0.072(3) -0.016(2) -0.006(2) 0.0027(17)
C41 0.038(2) 0.061(3) 0.070(3) -0.025(2) -0.021(2) 0.0018(18)
C56 0.035(2) 0.062(3) 0.056(2) -0.006(2) -0.0103(17) 0.0134(18)
C70 0.058(3) 0.058(3) 0.055(3) -0.015(2) -0.028(2) 0.008(2)
C12 0.044(2) 0.038(2) 0.053(2) -0.0109(17) -0.0140(17) 0.0020(16)
C32 0.065(3) 0.045(2) 0.0350(19) -0.0169(16) -0.0065(18) -0.0029(19)
C38 0.058(2) 0.084(3) 0.032(2) 0.003(2) -0.0213(18) -0.014(2)
C67 0.037(2) 0.054(3) 0.128(5) -0.039(3) -0.020(3) 0.0088(19)
C33 0.055(2) 0.040(2) 0.038(2) -0.0028(16) 0.0065(17) -0.0056(17)
C46 0.055(2) 0.065(3) 0.0253(17) -0.0018(17) -0.0143(16) -0.0059(19)
C62 0.044(2) 0.066(3) 0.050(2) -0.001(2) 0.0000(18) 0.0026(19)
C14 0.078(3) 0.039(2) 0.064(3) 0.005(2) -0.002(2) -0.008(2)
C71 0.101(4) 0.056(3) 0.069(3) 0.002(2) -0.030(3) 0.005(3)
C68 0.065(3) 0.075(3) 0.080(4) -0.040(3) -0.028(3) 0.012(3)
C18 0.065(3) 0.070(3) 0.065(3) -0.018(2) -0.031(2) -0.006(2)
C53 0.091(4) 0.056(3) 0.091(4) -0.028(3) -0.037(3) 0.014(3)
C51 0.101(4) 0.043(3) 0.074(3) 0.020(2) -0.035(3) -0.021(3)
C72 0.100(4) 0.041(3) 0.113(5) -0.002(3) 0.011(3) -0.003(3)
C69 0.071(3) 0.094(4) 0.066(3) -0.035(3) -0.040(3) 0.028(3)
C36 0.075(3) 0.100(4) 0.056(3) -0.036(3) -0.030(2) 0.035(3)
C52 0.073(3) 0.055(3) 0.071(3) 0.002(2) -0.047(2) -0.010(2)
C43 0.042(2) 0.0356(19) 0.045(2) -0.0001(16) -0.0054(16) -0.0002(15)
C22 0.057(2) 0.040(2) 0.0289(18) -0.0005(15) -0.0090(16) 0.0013(17)
Na4 0.0404(7) 0.0366(7) 0.0423(8) -0.0097(6) -0.0155(6) 0.0084(6)
Na2 0.0532(8) 0.0341(7) 0.0313(7) -0.0050(6) -0.0140(6) 0.0076(6)
Na3 0.0388(7) 0.0396(8) 0.0355(7) -0.0039(6) -0.0136(6) 0.0010(6)
Na1 0.0396(7) 0.0284(7) 0.0388(7) -0.0051(5) -0.0081(6) 0.0025(5)
C49 0.059(3) 0.079(4) 0.153(6) 0.030(4) 0.000(3) -0.010(3)
C54 0.066(3) 0.067(3) 0.137(5) 0.008(3) -0.002(3) 0.003(3)
C50 0.085(4) 0.086(5) 0.154(7) 0.033(4) -0.034(4) -0.030(4)

loop_
_atom_type_symbol
_atom_type_description
_atom_type_scat_dispersion_real
_atom_type_scat_dispersion_imag
_atom_type_scat_source
C C 0.0033 0.0016 'International Tables Vol C Tables 4.2.6.8 and 6.1.1.4'
H H 0.0000 0.0000 'International Tables Vol C Tables 4.2.6.8 and 6.1.1.4'
Na Na 0.0362 0.0249 'International Tables Vol C Tables 4.2.6.8 and 6.1.1.4'
N N 0.0061 0.0033 'International Tables Vol C Tables 4.2.6.8 and 6.1.1.4'
O O 0.0106 0.0060 'International Tables Vol C Tables 4.2.6.8 and 6.1.1.4'

loop_
_geom_angle_atom_site_label_1
_geom_angle_atom_site_label_2
_geom_angle_atom_site_label_3
_geom_angle
C26 O2 Na4 119.10(19)
C26 O2 Na2 115.98(19)
C26 O2 Na1 137.83(19)
Na4 O2 Na2 86.22(9)
Na1 O2 Na4 93.72(9)
Na1 O2 Na2 90.08(9)
C8 O1 Na4 139.9(2)
C8 O1 Na3 111.9(2)
C8 O1 Na1 116.55(19)
Na4 O1 Na3 94.58(10)
Na4 O1 Na1 91.38(10)
Na3 O1 Na1 91.04(10)
C4A O4 Na4 116.9(2)
C4A O4 Na2 125.9(2)
C4A O4 Na3 130.0(2)
Na2 O4 Na4 87.40(9)
Na2 O4 Na3 94.58(9)
Na3 O4 Na4 89.89(9)
C44 O3 Na2 120.4(2)
C44 O3 Na3 113.2(2)
C44 O3 Na1 142.2(2)
Na2 O3 Na3 85.51(9)
Na2 O3 Na1 91.36(9)
Na1 O3 Na3 87.28(9)
C45 N5 Na3 119.5(2)
C37 N5 C45 119.5(3)
C37 N5 Na3 120.3(2)
C28 N4 C29 118.2(3)
C28 N4 Na2 111.1(2)
C29 N4 Na2 130.6(2)
C47 N6 Na3 132.3(2)
C46 N6 C47 116.3(3)
C46 N6 Na3 111.3(2)
C27 N3 Na2 119.1(2)
C19 N3 C27 118.9(3)
C19 N3 Na2 121.5(2)
C64 N8 C65 117.2(3)
C64 N8 Na4 113.2(3)
C65 N8 Na4 129.6(2)
C1 N1 C9 119.3(3)
C1 N1 Na1 122.4(2)
C9 N1 Na1 118.0(2)
C63 N7 C55 119.9(3)
C63 N7 Na4 119.1(2)
C55 N7 Na4 120.9(2)
C10 N2 C11 116.7(3)
C10 N2 Na1 112.3(2)
C11 N2 Na1 130.9(2)
O1 C8 C9 119.7(3)
O1 C8 C7 124.0(3)
O1 C8 Na3 44.44(16)
C9 C8 Na3 122.3(2)
C7 C8 C9 116.3(3)
C7 C8 Na3 103.4(2)
O3 C44 C45 120.8(3)
O3 C44 C43 124.2(3)
C43 C44 C45 114.9(3)
C47 C48 C49 119.1(4)
C47 C48 C54 120.5(4)
C49 C48 C54 120.2(4)
O4 C4A C63 119.4(3)
O4 C4A C61 123.9(3)
C61 C4A C63 116.6(3)
H17A C17 H17B 109.5
H17A C17 H17C 109.5
H17B C17 H17C 109.5
C16 C17 H17A 109.5
C16 C17 H17B 109.5
C16 C17 H17C 109.5
N7 C63 C4A 117.0(3)
N7 C63 C58 123.2(3)
C58 C63 C4A 119.8(3)
N2 C10 H10 119.0
N2 C10 C1 122.1(3)
C1 C10 H10 119.0
N1 C1 C10 117.1(3)
N1 C1 C2 122.4(3)
C2 C1 C10 120.5(3)
N4 C28 H28 118.6
N4 C28 C19 122.9(3)
C19 C28 H28 118.6
C34 C29 N4 121.5(3)
C30 C29 N4 117.1(3)
C30 C29 C34 121.0(3)
C57 C58 C63 116.2(3)
C59 C58 C63 120.5(3)
C59 C58 C57 123.3(3)
C3 C4 C9 116.4(3)
C3 C4 C5 122.6(3)
C9 C4 C5 120.9(3)
C16 C11 N2 119.7(3)
C16 C11 C12 121.4(3)
C12 C11 N2 118.9(3)
C4 C3 H3 119.7
C2 C3 C4 120.6(3)
C2 C3 H3 119.7
O2 C26 C27 119.1(3)
O2 C26 C25 124.5(3)
C25 C26 C27 116.3(3)
N1 C9 C8 117.0(3)
N1 C9 C4 122.8(3)
C4 C9 C8 120.3(3)
N3 C27 C26 116.6(3)
N3 C27 C22 123.5(3)
C22 C27 C26 119.9(3)
C26 C25 H25 119.0
C26 C25 C24 122.0(3)
C24 C25 H25 119.0
C1 C2 H2 120.7
C3 C2 C1 118.5(3)
C3 C2 H2 120.7
N8 C64 H64 118.8
N8 C64 C55 122.4(4)
C55 C64 H64 118.8
N3 C19 C28 116.4(3)
N3 C19 C20 122.8(3)
C20 C19 C28 120.8(3)
C30 C31 H31 119.9
C32 C31 H31 119.9
C32 C31 C30 120.3(4)
N5 C45 C44 117.1(3)
N5 C45 C40 122.0(3)
C40 C45 C44 120.9(3)
C4A C61 H61 119.2
C4A C61 C60 121.5(4)
C60 C61 H61 119.2
C29 C34 C62 120.8(3)
C33 C34 C29 118.3(3)
C33 C34 C62 120.8(3)
C58 C57 H57 120.1
C56 C57 C58 119.9(3)
C56 C57 H57 120.1
N7 C55 C64 117.4(3)
N7 C55 C56 121.0(3)
C56 C55 C64 121.6(4)
N5 C37 C38 122.1(4)
N5 C37 C46 117.5(3)
C38 C37 C46 120.3(3)
C11 C16 C17 122.3(4)
C11 C16 C15 117.2(4)
C15 C16 C17 120.5(4)
C20 C21 H21 119.9
C20 C21 C22 120.3(3)
C22 C21 H21 119.9
C39 C40 C45 115.4(3)
C41 C40 C45 118.8(4)
C41 C40 C39 125.7(4)
C48 C47 N6 118.9(3)
C48 C47 C52 119.6(4)
C52 C47 N6 121.5(4)
C66 C65 N8 118.3(4)
C66 C65 C70 122.6(4)
C70 C65 N8 119.0(4)
C61 C60 H60 118.8
C59 C60 C61 122.4(4)
C59 C60 H60 118.8
C25 C24 H24 118.8
C23 C24 C25 122.4(3)
C23 C24 H24 118.8
C41 C42 H42 119.5
C41 C42 C43 121.0(4)
C43 C42 H42 119.5
C4 C5 H5 121.2
C6 C5 C4 117.7(3)
C6 C5 H5 121.2
C29 C30 C31 118.5(3)
C29 C30 C36 120.7(3)
C31 C30 C36 120.7(4)
C24 C23 H23 120.1
C24 C23 C22 119.8(3)
C22 C23 H23 120.1
C19 C20 H20 120.8
C21 C20 C19 118.4(3)
C21 C20 H20 120.8
C58 C59 H59 120.5
C60 C59 C58 119.1(3)
C60 C59 H59 120.5
C5 C6 H6 118.7
C5 C6 C7 122.7(4)
C7 C6 H6 118.7
C12 C13 H13 119.4
C14 C13 H13 119.4
C14 C13 C12 121.2(4)
C40 C39 H39 118.9
C38 C39 C40 122.2(4)
C38 C39 H39 118.9
C8 C7 H7 118.9
C6 C7 C8 122.2(3)
C6 C7 H7 118.9
C16 C15 H15 119.2
C14 C15 C16 121.5(4)
C14 C15 H15 119.2
C65 C66 C67 116.7(4)
C65 C66 C72 119.9(4)
C67 C66 C72 123.4(4)
C40 C41 H41 119.5
C42 C41 C40 121.0(4)
C42 C41 H41 119.5
C57 C56 C55 119.8(4)
C57 C56 H56 120.1
C55 C56 H56 120.1
C65 C70 C71 120.3(4)
C69 C70 C65 116.5(4)
C69 C70 C71 123.2(4)
C11 C12 C18 119.6(3)
C13 C12 C11 118.6(4)
C13 C12 C18 121.8(4)
C31 C32 H32 119.7
C33 C32 C31 120.7(3)
C33 C32 H32 119.7
C37 C38 H38 120.6
C39 C38 C37 118.8(4)
C39 C38 H38 120.6
C66 C67 H67 119.0
C68 C67 C66 122.1(4)
C68 C67 H67 119.0
C34 C33 H33 119.4
C32 C33 C34 121.1(4)
C32 C33 H33 119.4
N6 C46 C37 122.6(3)
N6 C46 H46 118.7
C37 C46 H46 118.7
C34 C62 H62A 109.5
C34 C62 H62B 109.5
C34 C62 H62C 109.5
H62A C62 H62B 109.5
H62A C62 H62C 109.5
H62B C62 H62C 109.5
C13 C14 H14 120.0
C15 C14 C13 120.1(4)
C15 C14 H14 120.0
C70 C71 H71A 109.5
C70 C71 H71B 109.5
C70 C71 H71C 109.5
H71A C71 H71B 109.5
H71A C71 H71C 109.5
H71B C71 H71C 109.5
C67 C68 H68 120.8
C69 C68 C67 118.4(5)
C69 C68 H68 120.8
C12 C18 H18A 109.5
C12 C18 H18B 109.5
C12 C18 H18C 109.5
H18A C18 H18B 109.5
H18A C18 H18C 109.5
H18B C18 H18C 109.5
H53A C53 H53B 109.5
H53A C53 H53C 109.5
H53B C53 H53C 109.5
C52 C53 H53A 109.5
C52 C53 H53B 109.5
C52 C53 H53C 109.5
C52 C51 H51 119.9
C52 C51 C50 120.1(5)
C50 C51 H51 119.9
C66 C72 H72A 109.5
C66 C72 H72B 109.5
C66 C72 H72C 109.5
H72A C72 H72B 109.5
H72A C72 H72C 109.5
H72B C72 H72C 109.5
C70 C69 H69 118.2
C68 C69 C70 123.7(5)
C68 C69 H69 118.2
C30 C36 H36A 109.5
C30 C36 H36B 109.5
C30 C36 H36C 109.5
H36A C36 H36B 109.5
H36A C36 H36C 109.5
H36B C36 H36C 109.5
C47 C52 C53 119.6(4)
C51 C52 C47 120.3(4)
C51 C52 C53 120.1(4)
C44 C43 H43 118.4
C42 C43 C44 123.2(4)
C42 C43 H43 118.4
C21 C22 C27 116.2(3)
C23 C22 C27 119.6(3)
C23 C22 C21 124.2(3)
O2 Na4 O4 91.35(9)
O2 Na4 N8 117.97(10)
O2 Na4 N7 131.13(10)
O2 Na4 Na2 48.10(7)
O2 Na4 Na3 90.31(7)
O2 Na4 Na1 42.45(6)
O1 Na4 O2 88.80(9)
O1 Na4 O4 85.33(9)
O1 Na4 N8 127.30(11)
O1 Na4 N7 129.73(11)
O1 Na4 Na2 89.56(8)
O1 Na4 Na3 42.85(7)
O1 Na4 Na1 46.35(7)
O4 Na4 N8 133.39(10)
O4 Na4 Na2 43.50(7)
O4 Na4 Na3 42.49(6)
O4 Na4 Na1 87.39(7)
N8 Na4 Na2 142.60(8)
N8 Na4 Na3 151.36(9)
N8 Na4 Na1 138.89(9)
N7 Na4 O4 67.52(9)
N7 Na4 N8 65.92(10)
N7 Na4 Na2 97.07(9)
N7 Na4 Na3 99.79(8)
N7 Na4 Na1 154.73(9)
Na2 Na4 Na3 60.15(5)
Na2 Na4 Na1 60.38(4)
Na3 Na4 Na1 60.25(4)
O2 Na2 N4 134.54(9)
O2 Na2 Na4 45.68(7)
O2 Na2 Na3 89.44(7)
O2 Na2 Na1 43.09(6)
O4 Na2 O2 94.51(10)
O4 Na2 O3 92.69(9)
O4 Na2 N4 100.28(10)
O4 Na2 N3 119.90(11)
O4 Na2 Na4 49.10(7)
O4 Na2 Na3 42.82(7)
O4 Na2 Na1 91.94(8)
O3 Na2 O2 87.32(9)
O3 Na2 N4 133.98(10)
O3 Na2 N3 139.75(11)
O3 Na2 Na4 93.96(8)
O3 Na2 Na3 49.95(7)
O3 Na2 Na1 44.40(7)
N4 Na2 Na4 127.52(8)
N4 Na2 Na3 129.40(8)
N4 Na2 Na1 167.77(8)
N3 Na2 O2 68.52(9)
N3 Na2 N4 66.81(10)
N3 Na2 Na4 91.29(9)
N3 Na2 Na3 152.39(9)
N3 Na2 Na1 106.95(9)
Na4 Na2 Na3 61.11(5)
Na4 Na2 Na1 61.42(4)
Na3 Na2 Na1 60.90(4)
O1 Na3 O3 90.05(9)
O1 Na3 N5 137.18(10)
O1 Na3 N6 119.51(11)
O1 Na3 C8 23.62(8)
O1 Na3 Na4 42.57(6)
O1 Na3 Na2 88.16(7)
O1 Na3 Na1 46.39(7)
O4 Na3 O1 90.20(9)
O4 Na3 O3 87.07(9)
O4 Na3 N5 122.85(11)
O4 Na3 N6 122.21(10)
O4 Na3 C8 110.40(10)
O4 Na3 Na4 47.62(7)
O4 Na3 Na2 42.61(7)
O4 Na3 Na1 90.96(8)
O3 Na3 N6 135.45(10)
O3 Na3 C8 102.78(10)
O3 Na3 Na4 88.28(7)
O3 Na3 Na2 44.54(6)
O3 Na3 Na1 43.82(6)
N5 Na3 O3 67.76(9)
N5 Na3 N6 68.05(10)
N5 Na3 C8 124.49(10)
N5 Na3 Na4 155.57(9)
N5 Na3 Na2 98.63(9)
N5 Na3 Na1 101.78(8)
N6 Na3 C8 97.31(10)
N6 Na3 Na4 136.20(9)
N6 Na3 Na2 150.88(9)
N6 Na3 Na1 146.01(8)
C8 Na3 Na4 63.78(7)
C8 Na3 Na2 111.23(8)
C8 Na3 Na1 60.65(8)
Na4 Na3 Na1 60.30(4)
Na2 Na3 Na4 58.74(4)
Na2 Na3 Na1 59.94(5)
O2 Na1 O1 86.10(9)
O2 Na1 O3 90.89(9)
O2 Na1 N1 135.83(11)
O2 Na1 N2 124.42(10)
O2 Na1 Na4 43.83(7)
O2 Na1 Na2 46.83(7)
O2 Na1 Na3 90.65(8)
O1 Na1 N2 133.24(10)
O1 Na1 Na4 42.27(6)
O1 Na1 Na2 85.02(7)
O1 Na1 Na3 42.58(7)
O3 Na1 O1 91.33(9)
O3 Na1 N1 123.45(10)
O3 Na1 N2 119.15(10)
O3 Na1 Na4 91.11(7)
O3 Na1 Na2 44.25(6)
O3 Na1 Na3 48.90(7)
N1 Na1 O1 68.05(9)
N1 Na1 N2 65.59(10)
N1 Na1 Na4 103.19(8)
N1 Na1 Na2 151.22(8)
N1 Na1 Na3 92.96(8)
N2 Na1 Na4 149.35(8)
N2 Na1 Na2 141.68(8)
N2 Na1 Na3 144.72(8)
Na2 Na1 Na4 58.20(5)
Na2 Na1 Na3 59.16(5)
Na3 Na1 Na4 59.45(4)
C48 C49 H49 120.0
C50 C49 C48 120.0(5)
C50 C49 H49 120.0
C48 C54 H54A 109.5
C48 C54 H54B 109.5
C48 C54 H54C 109.5
H54A C54 H54B 109.5
H54A C54 H54C 109.5
H54B C54 H54C 109.5
C51 C50 H50 119.7
C49 C50 C51 120.7(5)
C49 C50 H50 119.7

loop_
_geom_bond_atom_site_label_1
_geom_bond_atom_site_label_2
_geom_bond_distance
O2 C26 1.315(4)
O2 Na4 2.341(3)
O2 Na2 2.435(3)
O2 Na1 2.281(2)
O1 C8 1.305(4)
O1 Na4 2.269(2)
O1 Na3 2.281(3)
O1 Na1 2.441(3)
O4 C4A 1.287(4)
O4 Na4 2.470(3)
O4 Na2 2.250(3)
O4 Na3 2.259(3)
O3 C44 1.299(4)
O3 Na2 2.331(3)
O3 Na3 2.543(3)
O3 Na1 2.337(3)
N5 C45 1.349(4)
N5 C37 1.340(4)
N5 Na3 2.352(3)
N4 C28 1.257(4)
N4 C29 1.434(4)
N4 Na2 2.636(3)
N6 C47 1.420(5)
N6 C46 1.277(5)
N6 Na3 2.604(3)
N3 C27 1.330(4)
N3 C19 1.322(4)
N3 Na2 2.365(3)
N8 C64 1.267(4)
N8 C65 1.448(5)
N8 Na4 2.610(3)
N1 C1 1.327(4)
N1 C9 1.335(4)
N1 Na1 2.408(3)
N7 C63 1.323(4)
N7 C55 1.324(4)
N7 Na4 2.406(3)
N2 C10 1.269(4)
N2 C11 1.437(4)
N2 Na1 2.687(3)
C8 C9 1.459(4)
C8 C7 1.393(5)
C8 Na3 3.022(4)
C44 C45 1.452(5)
C44 C43 1.415(5)
C48 C47 1.388(6)
C48 C49 1.402(7)
C48 C54 1.518(7)
C4A C63 1.477(5)
C4A C61 1.385(5)
C17 H17A 0.9600
C17 H17B 0.9600
C17 H17C 0.9600
C17 C16 1.499(6)
C63 C58 1.441(5)
C10 H10 0.9300
C10 C1 1.486(5)
C1 C2 1.399(5)
C28 H28 0.9300
C28 C19 1.488(5)
C29 C34 1.412(5)
C29 C30 1.391(5)
C58 C57 1.401(5)
C58 C59 1.401(5)
C4 C3 1.409(5)
C4 C9 1.409(4)
C4 C5 1.420(5)
C11 C16 1.393(5)
C11 C12 1.396(5)
C3 H3 0.9300
C3 C2 1.361(5)
C26 C27 1.467(5)
C26 C25 1.384(5)
C27 C22 1.421(5)
C25 H25 0.9300
C25 C24 1.390(5)
C2 H2 0.9300
C64 H64 0.9300
C64 C55 1.443(5)
C19 C20 1.407(5)
C31 H31 0.9300
C31 C30 1.394(5)
C31 C32 1.382(5)
C45 C40 1.450(5)
C61 H61 0.9300
C61 C60 1.430(5)
C34 C33 1.378(5)
C34 C62 1.522(5)
C57 H57 0.9300
C57 C56 1.365(6)
C55 C56 1.427(5)
C37 C38 1.395(5)
C37 C46 1.470(5)
C16 C15 1.418(6)
C21 H21 0.9300
C21 C20 1.375(5)
C21 C22 1.405(5)
C40 C39 1.393(5)
C40 C41 1.387(5)
C47 C52 1.403(6)
C65 C66 1.385(6)
C65 C70 1.413(6)
C60 H60 0.9300
C60 C59 1.368(5)
C24 H24 0.9300
C24 C23 1.347(5)
C42 H42 0.9300
C42 C41 1.363(6)
C42 C43 1.386(5)
C5 H5 0.9300
C5 C6 1.376(5)
C30 C36 1.511(5)
C23 H23 0.9300
C23 C22 1.402(5)
C20 H20 0.9300
C59 H59 0.9300
C6 H6 0.9300
C6 C7 1.389(5)
C13 H13 0.9300
C13 C12 1.389(5)
C13 C14 1.369(6)
C39 H39 0.9300
C39 C38 1.365(6)
C7 H7 0.9300
C15 H15 0.9300
C15 C14 1.359(6)
C66 C67 1.404(6)
C66 C72 1.490(7)
C41 H41 0.9300
C56 H56 0.9300
C70 C71 1.509(6)
C70 C69 1.384(6)
C12 C18 1.502(5)
C32 H32 0.9300
C32 C33 1.369(6)
C38 H38 0.9300
C67 H67 0.9300
C67 C68 1.392(7)
C33 H33 0.9300
C46 H46 0.9300
C62 H62A 0.9600
C62 H62B 0.9600
C62 H62C 0.9600
C14 H14 0.9300
C71 H71A 0.9600
C71 H71B 0.9600
C71 H71C 0.9600
C68 H68 0.9300
C68 C69 1.349(7)
C18 H18A 0.9600
C18 H18B 0.9600
C18 H18C 0.9600
C53 H53A 0.9600
C53 H53B 0.9600
C53 H53C 0.9600
C53 C52 1.534(6)
C51 H51 0.9300
C51 C52 1.361(6)
C51 C50 1.383(8)
C72 H72A 0.9600
C72 H72B 0.9600
C72 H72C 0.9600
C69 H69 0.9300
C36 H36A 0.9600
C36 H36B 0.9600
C36 H36C 0.9600
C43 H43 0.9300
Na4 Na2 3.265(2)
Na4 Na3 3.344(2)
Na4 Na1 3.3728(19)
Na2 Na3 3.312(2)
Na2 Na1 3.339(2)
Na3 Na1 3.371(2)
C49 H49 0.9300
C49 C50 1.368(9)
C54 H54A 0.9600
C54 H54B 0.9600
C54 H54C 0.9600
C50 H50 0.9300

loop_
_platon_squeeze_void_nr
_platon_squeeze_void_average_x
_platon_squeeze_void_average_y
_platon_squeeze_void_average_z
_platon_squeeze_void_volume
_platon_squeeze_void_count_electrons
_platon_squeeze_void_content
1 0.058 0.000 0.442 1177 375 ' '
2 0.390 0.592 0.531 28 1 ' '
3 0.611 0.406 0.469 28 2 ' '
